data_9002021
loop_
_publ_author_name
'Yang, H.'
'Hazen, R. M.'

_publ_section_title
;
 Comparative high-pressure crystal chemistry of karrooite, MgTi2O5, with
 different ordering states
 Sample P1400, x(Ti) in M1 = .485, P = 3.22 GPa
;
_journal_name_full 'American Mineralogist'
_journal_page_first 130
_journal_page_last 137
_journal_volume 84
_journal_year 1999
_chemical_formula_sum 'Mg O5 Ti2'
_chemical_name_mineral Pseudobrookite
_space_group_IT_number 63
_symmetry_space_group_name_Hall '-B 2 2b'
_symmetry_space_group_name_H-M 'B b m m'
_cell_angle_alpha 90
_cell_angle_beta 90
_cell_angle_gamma 90
_cell_length_a 9.6949
_cell_length_b 9.9022
_cell_length_c 3.7313
_cell_formula_units_Z 4
_cell_volume 358.208
_database_code_amcsd 0002083
_diffrn_ambient_pressure 3.22e+06
_exptl_crystal_density_diffrn 3.710
_cod_original_formula_sum '(Mg Ti2) O5'
_cod_database_code 9002021

loop_
_space_group_symop_operation_xyz
x,y,z
1/2+x,y,1/2+z
-x,1/2+y,z
1/2-x,1/2+y,1/2+z
x,1/2-y,-z
1/2+x,1/2-y,1/2-z
x,y,-z
1/2+x,y,1/2-z
-x,-y,z
1/2-x,-y,1/2+z
x,1/2-y,z
1/2+x,1/2-y,1/2+z
-x,1/2+y,-z
1/2-x,1/2+y,1/2-z
-x,-y,-z
1/2-x,-y,1/2-z

loop_
_atom_site_label
_atom_site_fract_x
_atom_site_fract_y
_atom_site_fract_z
_atom_site_occupancy
_atom_site_U_iso_or_equiv
Mg1 0.80780 0.25000 0.00000 0.51500 0.00646
Ti1 0.80780 0.25000 0.00000 0.48500 0.00646
Ti2 0.13580 0.43680 0.00000 0.75750 0.00722
Mg2 0.13580 0.43680 0.00000 0.24250 0.00722
O1 0.23420 0.25000 0.00000 1.00000 0.01444
O2 0.04730 0.88270 0.00000 1.00000 0.01191
O3 0.31250 0.93120 0.00000 1.00000 0.01013

loop_
_cod_related_entry_id
_cod_related_entry_database
_cod_related_entry_code
1 AMCSD 0002083
